data_4112306
loop_
_publ_author_name
'Patrick M. Donovan'
'Lawrence T. Scott'

_publ_section_title
;
 Elaboration of Diaryl Ketones into Naphthalenes Fused on Two or Four
 Sides: A Naphthoannulation Procedure
;
_journal_name_full 'Journal of the American Chemical Society'
_journal_page_first 3108
_journal_page_last 3112
_journal_paper_doi 10.1021/ja038254i
_journal_volume 126
_journal_year 2004
_chemical_formula_sum 'C18 H10 S'
_chemical_formula_weight 258.32
_chemical_name_systematic
; 
 ? 
;
_space_group_IT_number 19
_symmetry_cell_setting orthorhombic
_symmetry_space_group_name_Hall 'P 2ac 2ab'
_symmetry_space_group_name_H-M 'P 21 21 21'
_atom_sites_solution_hydrogens geom
_atom_sites_solution_primary direct
_atom_sites_solution_secondary difmap
_audit_creation_method SHELXL-97
_cell_angle_alpha 90.00
_cell_angle_beta 90.00
_cell_angle_gamma 90.00
_cell_formula_units_Z 4
_cell_length_a 4.6014(4)
_cell_length_b 15.5555(13)
_cell_length_c 16.5551(13)
_cell_measurement_reflns_used 2992
_cell_measurement_temperature 273(2)
_cell_measurement_theta_max 27.74
_cell_measurement_theta_min 2.46
_cell_volume 1184.97(17)
_computing_cell_refinement 'Bruker SMART'
_computing_data_collection 'Bruker SMART'
_computing_data_reduction 'Bruker SAINT'
_computing_molecular_graphics 'Bruker SHELXTL'
_computing_publication_material 'Bruker SHELXTL'
_computing_structure_refinement 'SHELXL-97 (Sheldrick, 1997)'
_computing_structure_solution 'SHELXS-97 (Sheldrick, 1990)'
_diffrn_ambient_temperature 193(2)
_diffrn_measured_fraction_theta_full 0.995
_diffrn_measured_fraction_theta_max 0.995
_diffrn_measurement_device_type 'CCD area detector'
_diffrn_measurement_method 'phi and omega scans'
_diffrn_radiation_monochromator graphite
_diffrn_radiation_source 'fine-focus sealed tube'
_diffrn_radiation_type MoK\a
_diffrn_radiation_wavelength 0.71073
_diffrn_reflns_av_R_equivalents 0.0731
_diffrn_reflns_av_sigmaI/netI 0.0613
_diffrn_reflns_limit_h_max 6
_diffrn_reflns_limit_h_min -6
_diffrn_reflns_limit_k_max 19
_diffrn_reflns_limit_k_min -20
_diffrn_reflns_limit_l_max 22
_diffrn_reflns_limit_l_min -19
_diffrn_reflns_number 8732
_diffrn_reflns_theta_full 28.31
_diffrn_reflns_theta_max 28.31
_diffrn_reflns_theta_min 1.80
_exptl_absorpt_coefficient_mu 0.252
_exptl_absorpt_correction_type none
_exptl_crystal_colour orange
_exptl_crystal_density_diffrn 1.448
_exptl_crystal_density_meas 0
_exptl_crystal_description needles
_exptl_crystal_F_000 536
_exptl_crystal_size_max 0.65
_exptl_crystal_size_mid 0.10
_exptl_crystal_size_min 0.10
_refine_diff_density_max 0.416
_refine_diff_density_min -0.209
_refine_diff_density_rms 0.058
_refine_ls_abs_structure_details 'Flack H D (1983), Acta Cryst. A39, 876-881'
_refine_ls_abs_structure_Flack -0.03(8)
_refine_ls_extinction_method none
_refine_ls_goodness_of_fit_ref 1.004
_refine_ls_hydrogen_treatment mixed
_refine_ls_matrix_type full
_refine_ls_number_parameters 172
_refine_ls_number_reflns 2930
_refine_ls_number_restraints 0
_refine_ls_restrained_S_all 1.004
_refine_ls_R_factor_all 0.0468
_refine_ls_R_factor_gt 0.0417
_refine_ls_shift/su_max 0.001
_refine_ls_shift/su_mean 0.000
_refine_ls_structure_factor_coef Fsqd
_refine_ls_weighting_details 'calc w=1/[\s^2^(Fo^2^)+(0.0452P)^2^+0.0000P] where P=(Fo^2^+2Fc^2^)/3'
_refine_ls_weighting_scheme calc
_refine_ls_wR_factor_gt 0.0932
_refine_ls_wR_factor_ref 0.0958
_reflns_number_gt 2597
_reflns_number_total 2930
_reflns_threshold_expression >2sigma(I)
_cod_data_source_file ja038254isi20031229_115504.cif
_cod_data_source_block compound2
_cod_database_code 4112306

loop_
_symmetry_equiv_pos_as_xyz
'x, y, z'
'-x+1/2, -y, z+1/2'
'-x, y+1/2, -z+1/2'
'x+1/2, -y+1/2, -z'

loop_
_atom_site_label
_atom_site_type_symbol
_atom_site_fract_x
_atom_site_fract_y
_atom_site_fract_z
_atom_site_U_iso_or_equiv
_atom_site_adp_type
_atom_site_occupancy
_atom_site_symmetry_multiplicity
_atom_site_calc_flag
_atom_site_refinement_flags
S1 S 0.08001(11) -0.00520(3) 0.15061(3) 0.03296(14) Uani 1 1 d .
C18 C 0.0725(4) -0.06439(10) 0.30944(10) 0.0223(3) Uani 1 1 d .
C10 C 0.3836(4) -0.18331(10) 0.35438(10) 0.0243(4) Uani 1 1 d .
C2 C 0.3981(4) -0.14356(10) 0.21139(10) 0.0222(4) Uani 1 1 d .
C17 C -0.0376(4) -0.00618(11) 0.25070(10) 0.0249(3) Uani 1 1 d .
C7 C 0.6030(4) -0.21010(11) 0.19748(10) 0.0259(4) Uani 1 1 d .
C8 C 0.6988(4) -0.26160(11) 0.26393(11) 0.0296(4) Uani 1 1 d .
H8A H 0.8359 -0.3046 0.2554 0.036 Uiso 1 1 calc R
C1 C 0.2848(4) -0.12956(10) 0.29134(10) 0.0222(4) Uani 1 1 d .
C9 C 0.5927(4) -0.24838(11) 0.33846(11) 0.0278(4) Uani 1 1 d .
H9A H 0.6577 -0.2827 0.3808 0.033 Uiso 1 1 calc R
C3 C 0.3119(4) -0.09387(11) 0.14301(11) 0.0258(4) Uani 1 1 d .
C6 C 0.7129(4) -0.22540(12) 0.11922(11) 0.0327(4) Uani 1 1 d .
H6A H 0.8514 -0.2681 0.1112 0.039 Uiso 1 1 calc R
C13 C -0.0370(4) -0.05635(11) 0.38947(11) 0.0255(4) Uani 1 1 d .
C4 C 0.4154(4) -0.11261(12) 0.06694(11) 0.0328(4) Uani 1 1 d .
H4A H 0.3492 -0.0811 0.0229 0.039 Uiso 1 1 calc R
C14 C -0.2479(4) 0.00629(13) 0.40787(11) 0.0317(4) Uani 1 1 d .
H14A H -0.3198 0.0105 0.4602 0.038 Uiso 1 1 calc R
C16 C -0.2432(4) 0.05466(12) 0.27120(12) 0.0316(4) Uani 1 1 d .
H16A H -0.3125 0.0920 0.2318 0.038 Uiso 1 1 calc R
C11 C 0.2722(4) -0.17210(12) 0.43412(11) 0.0299(4) Uani 1 1 d .
H11A H 0.3405 -0.2072 0.4755 0.036 Uiso 1 1 calc R
C5 C 0.6168(5) -0.17777(13) 0.05504(11) 0.0346(5) Uani 1 1 d .
H5A H 0.6866 -0.1891 0.0034 0.042 Uiso 1 1 calc R
C12 C 0.0710(4) -0.11212(11) 0.45095(10) 0.0299(4) Uani 1 1 d .
H12A H 0.0011 -0.1069 0.5034 0.036 Uiso 1 1 calc R
C15 C -0.3482(4) 0.06117(11) 0.34932(13) 0.0350(5) Uani 1 1 d .
H15A H -0.4863 0.1026 0.3621 0.042 Uiso 1 1 calc R

loop_
_atom_site_aniso_label
_atom_site_aniso_U_11
_atom_site_aniso_U_22
_atom_site_aniso_U_33
_atom_site_aniso_U_23
_atom_site_aniso_U_13
_atom_site_aniso_U_12
S1 0.0373(3) 0.0327(2) 0.0289(2) 0.00800(19) -0.0045(2) 0.0036(2)
C18 0.0198(8) 0.0201(8) 0.0268(8) -0.0016(6) -0.0027(8) -0.0067(7)
C10 0.0239(9) 0.0227(8) 0.0262(8) 0.0014(7) -0.0035(8) -0.0045(7)
C2 0.0207(8) 0.0206(8) 0.0255(8) -0.0014(6) -0.0018(7) -0.0077(7)
C17 0.0231(8) 0.0205(8) 0.0311(8) 0.0003(7) -0.0035(7) -0.0043(8)
C7 0.0239(9) 0.0221(8) 0.0316(9) -0.0030(6) -0.0005(8) -0.0052(8)
C8 0.0260(9) 0.0208(8) 0.0420(11) -0.0035(7) -0.0026(8) 0.0014(8)
C1 0.0210(8) 0.0189(8) 0.0266(8) 0.0001(6) -0.0023(7) -0.0042(7)
C9 0.0282(9) 0.0231(8) 0.0320(9) 0.0047(7) -0.0060(9) -0.0003(8)
C3 0.0236(8) 0.0261(8) 0.0276(9) 0.0009(7) -0.0024(8) -0.0061(7)
C6 0.0295(10) 0.0299(10) 0.0386(10) -0.0094(8) 0.0067(9) -0.0044(8)
C13 0.0227(9) 0.0238(9) 0.0300(9) -0.0037(7) -0.0012(8) -0.0048(7)
C4 0.0322(10) 0.0409(11) 0.0254(9) 0.0041(8) -0.0012(9) -0.0098(9)
C14 0.0292(9) 0.0297(10) 0.0361(9) -0.0082(8) 0.0015(8) -0.0042(9)
C16 0.0290(10) 0.0230(9) 0.0428(11) 0.0024(7) -0.0073(9) 0.0000(8)
C11 0.0311(10) 0.0311(10) 0.0276(9) 0.0070(7) -0.0033(8) -0.0027(8)
C5 0.0376(11) 0.0403(11) 0.0260(9) -0.0060(8) 0.0054(9) -0.0114(9)
C12 0.0322(10) 0.0345(10) 0.0231(8) 0.0002(7) 0.0022(8) -0.0040(9)
C15 0.0291(10) 0.0248(9) 0.0512(12) -0.0084(9) -0.0010(10) 0.0020(7)

loop_
_atom_type_symbol
_atom_type_description
_atom_type_scat_dispersion_real
_atom_type_scat_dispersion_imag
_atom_type_scat_source
C C 0.0033 0.0016 'International Tables Vol C Tables 4.2.6.8 and 6.1.1.4'
H H 0.0000 0.0000 'International Tables Vol C Tables 4.2.6.8 and 6.1.1.4'
S S 0.1246 0.1234 'International Tables Vol C Tables 4.2.6.8 and 6.1.1.4'

loop_
_geom_angle_atom_site_label_1
_geom_angle_atom_site_label_2
_geom_angle_atom_site_label_3
_geom_angle
C17 S1 C3 104.53(8)
C17 C18 C13 117.04(16)
C17 C18 C1 123.21(15)
C13 C18 C1 119.75(15)
C1 C10 C9 120.15(16)
C1 C10 C11 119.72(16)
C9 C10 C11 120.13(15)
C7 C2 C3 116.80(15)
C7 C2 C1 120.02(15)
C3 C2 C1 123.18(16)
C16 C17 C18 120.83(16)
C16 C17 S1 116.13(13)
C18 C17 S1 123.03(13)
C6 C7 C2 120.68(16)
C6 C7 C8 120.07(17)
C2 C7 C8 119.25(16)
C9 C8 C7 120.57(17)
C10 C1 C2 118.27(16)
C10 C1 C18 118.77(16)
C2 C1 C18 122.95(15)
C8 C9 C10 121.72(16)
C4 C3 C2 120.98(17)
C4 C3 S1 116.33(14)
C2 C3 S1 122.67(14)
C5 C6 C7 120.37(18)
C14 C13 C18 120.41(16)
C14 C13 C12 120.42(16)
C18 C13 C12 119.17(16)
C3 C4 C5 121.01(17)
C15 C14 C13 120.63(17)
C17 C16 C15 121.26(17)
C12 C11 C10 121.62(17)
C6 C5 C4 120.07(17)
C11 C12 C13 120.95(17)
C14 C15 C16 119.83(17)

loop_
_geom_bond_atom_site_label_1
_geom_bond_atom_site_label_2
_geom_bond_distance
S1 C17 1.7432(17)
S1 C3 1.7484(18)
C18 C17 1.422(2)
C18 C13 1.423(2)
C18 C1 1.439(2)
C10 C1 1.412(2)
C10 C9 1.421(2)
C10 C11 1.427(2)
C2 C7 1.419(2)
C2 C3 1.427(2)
C2 C1 1.439(2)
C17 C16 1.381(2)
C7 C6 1.411(2)
C7 C8 1.431(2)
C8 C9 1.343(3)
C3 C4 1.378(3)
C6 C5 1.369(3)
C13 C14 1.409(3)
C13 C12 1.427(2)
C4 C5 1.387(3)
C14 C15 1.372(3)
C16 C15 1.384(3)
C11 C12 1.344(3)

loop_
_geom_torsion_atom_site_label_1
_geom_torsion_atom_site_label_2
_geom_torsion_atom_site_label_3
_geom_torsion_atom_site_label_4
_geom_torsion
C13 C18 C17 C16 -0.5(2)
C1 C18 C17 C16 179.41(15)
C13 C18 C17 S1 178.23(12)
C1 C18 C17 S1 -1.9(2)
C3 S1 C17 C16 -175.35(13)
C3 S1 C17 C18 5.88(16)
C3 C2 C7 C6 -0.2(2)
C1 C2 C7 C6 179.10(16)
C3 C2 C7 C8 179.55(16)
C1 C2 C7 C8 -1.2(2)
C6 C7 C8 C9 -179.07(17)
C2 C7 C8 C9 1.2(3)
C9 C10 C1 C2 0.9(2)
C11 C10 C1 C2 -178.98(15)
C9 C10 C1 C18 179.87(14)
C11 C10 C1 C18 0.0(2)
C7 C2 C1 C10 0.1(2)
C3 C2 C1 C10 179.34(15)
C7 C2 C1 C18 -178.77(14)
C3 C2 C1 C18 0.4(3)
C17 C18 C1 C10 178.98(15)
C13 C18 C1 C10 -1.1(2)
C17 C18 C1 C2 -2.1(2)
C13 C18 C1 C2 177.78(15)
C7 C8 C9 C10 -0.2(3)
C1 C10 C9 C8 -0.9(3)
C11 C10 C9 C8 178.96(17)
C7 C2 C3 C4 2.6(2)
C1 C2 C3 C4 -176.64(16)
C7 C2 C3 S1 -175.74(12)
C1 C2 C3 S1 5.0(2)
C17 S1 C3 C4 174.21(13)
C17 S1 C3 C2 -7.38(16)
C2 C7 C6 C5 -1.9(3)
C8 C7 C6 C5 178.39(17)
C17 C18 C13 C14 0.8(2)
C1 C18 C13 C14 -179.09(15)
C17 C18 C13 C12 -178.74(15)
C1 C18 C13 C12 1.4(2)
C2 C3 C4 C5 -3.0(3)
S1 C3 C4 C5 175.39(14)
C18 C13 C14 C15 -0.8(3)
C12 C13 C14 C15 178.71(17)
C18 C17 C16 C15 0.2(3)
S1 C17 C16 C15 -178.63(14)
C1 C10 C11 C12 1.0(3)
C9 C10 C11 C12 -178.91(17)
C7 C6 C5 C4 1.6(3)
C3 C4 C5 C6 0.9(3)
C10 C11 C12 C13 -0.7(3)
C14 C13 C12 C11 -179.98(17)
C18 C13 C12 C11 -0.4(3)
C13 C14 C15 C16 0.5(3)
C17 C16 C15 C14 -0.2(3)

loop_
_cod_related_entry_id
_cod_related_entry_database
_cod_related_entry_code
1 ChemSpider 9634420
